data_7224927
loop_
_publ_author_name
'Slabbert, C.'
'Rademeyer, M.'

_publ_section_title
;
 Structures and trends of neutral MXxsolvent4&#x2212;xtetrahedra and
 anionic [MX4]2&#x2212;tetrahalometallates of zinc(ii), cadmium(ii) and
 mercury(ii) with benzopyridine- and benzopyrazine-type N-donor ligands or
 cations
;
_journal_issue 24
_journal_name_full CrystEngComm
_journal_page_first 4555
_journal_paper_doi 10.1039/C6CE00568C
_journal_volume 18
_journal_year 2016
_chemical_formula_moiety
;
 3(C13 H9 N), Br2 H4 O2 Zn
;
_chemical_formula_sum 'C39 H31 Br2 N3 O2 Zn'
_chemical_formula_weight 798.86
_chemical_name_common
;
tris(acridine) diaqua-dibromo-zinc(II)
;
_chemical_name_systematic
;
tris(acridine) diaqua-dibromo-zinc(II)
;
_space_group_crystal_system monoclinic
_space_group_IT_number 14
_space_group_name_Hall '-P 2yn'
_space_group_name_H-M_alt 'P 1 21/n 1'
_symmetry_space_group_name_Hall '-P 2yn'
_symmetry_space_group_name_H-M 'P 1 21/n 1'
_atom_sites_solution_hydrogens mixed
_atom_sites_solution_primary 'intrinsic phasing'
_atom_sites_solution_secondary difmap
_audit_creation_method SHELXL-2014
_audit_update_record
;
2016-03-09 deposited with the CCDC.
2016-04-14 downloaded from the CCDC.
;
_cell_angle_alpha 90
_cell_angle_beta 96.743(3)
_cell_angle_gamma 90
_cell_formula_units_Z 4
_cell_length_a 10.788(2)
_cell_length_b 20.604(5)
_cell_length_c 15.212(3)
_cell_measurement_temperature 100(2)
_cell_volume 3357.9(12)
_computing_cell_refinement 'SAINT (Bruker, 2014)'
_computing_data_collection 'APEX2 (Bruker, 2014)'
_computing_data_reduction 'SAINT (Bruker, 2014)'
_computing_molecular_graphics
;
 ORTEP-3 for Windows (Farrugia, 1997),
 Mercury (Macrae <i>et al</i>., 2008)
;
_computing_publication_material 'SHELXL-2014, PLATON (Spek, 2009)'
_computing_structure_refinement 'SHELXTL, SHELXL-2014/7 (Sheldrick, 2015)'
_computing_structure_solution 'SHELXTS (Sheldrick, 2015)'
_diffrn_ambient_temperature 100(2)
_diffrn_detector_area_resol_mean 10.24
_diffrn_measured_fraction_theta_full 0.995
_diffrn_measured_fraction_theta_max 0.994
_diffrn_measurement_device_type 'Bruker kappa, Photon 100 CMOS'
_diffrn_measurement_method '\f and \w scans'
_diffrn_radiation_type MoK\a
_diffrn_radiation_wavelength 0.71073
_diffrn_reflns_av_R_equivalents 0.0743
_diffrn_reflns_av_unetI/netI 0.0929
_diffrn_reflns_Laue_measured_fraction_full 0.995
_diffrn_reflns_Laue_measured_fraction_max 0.994
_diffrn_reflns_limit_h_max 13
_diffrn_reflns_limit_h_min -11
_diffrn_reflns_limit_k_max 23
_diffrn_reflns_limit_k_min -25
_diffrn_reflns_limit_l_max 19
_diffrn_reflns_limit_l_min -12
_diffrn_reflns_number 18892
_diffrn_reflns_point_group_measured_fraction_full 0.995
_diffrn_reflns_point_group_measured_fraction_max 0.994
_diffrn_reflns_theta_full 25.242
_diffrn_reflns_theta_max 26.372
_diffrn_reflns_theta_min 1.671
_exptl_absorpt_coefficient_mu 3.151
_exptl_absorpt_correction_T_max 0.7450
_exptl_absorpt_correction_T_min 0.4356
_exptl_absorpt_correction_type multi-scan
_exptl_absorpt_process_details 'SADABS (Bruker, 2014)'
_exptl_crystal_colour brown
_exptl_crystal_density_diffrn 1.580
_exptl_crystal_density_method 'not measured'
_exptl_crystal_description fragment
_exptl_crystal_F_000 1608
_exptl_crystal_size_max 0.254
_exptl_crystal_size_mid 0.21
_exptl_crystal_size_min 0.156
_refine_diff_density_max 0.661
_refine_diff_density_min -0.469
_refine_diff_density_rms 0.095
_refine_ls_extinction_method none
_refine_ls_goodness_of_fit_ref 0.993
_refine_ls_hydrogen_treatment mixed
_refine_ls_matrix_type full
_refine_ls_number_parameters 440
_refine_ls_number_reflns 6812
_refine_ls_number_restraints 8
_refine_ls_restrained_S_all 1.128
_refine_ls_R_factor_all 0.0564
_refine_ls_R_factor_gt 0.0391
_refine_ls_shift/su_max 0.001
_refine_ls_shift/su_mean 0.000
_refine_ls_structure_factor_coef Fsqd
_refine_ls_weighting_details 'w=1/[\s^2^(Fo^2^)] where P=(Fo^2^+2Fc^2^)/3'
_refine_ls_weighting_scheme calc
_refine_ls_wR_factor_gt 0.0954
_refine_ls_wR_factor_ref 0.0996
_reflns_Friedel_coverage 0.000
_reflns_number_gt 4999
_reflns_number_total 6812
_reflns_threshold_expression 'I > 2\s(I)'
_cod_data_source_file c6ce00568c2.cif
_cod_data_source_block shelx
_cod_depositor_comments 'Adding full bibliography for 7224924--7224939.cif.'
_cod_original_cell_volume 3358.1(13)
_cod_database_code 7224927
_shelx_space_group_comment
;
The symmetry employed for this shelxl refinement is uniquely defined
by the following loop, which should always be used as a source of
symmetry information in preference to the above space-group names.
They are only intended as comments.
;
_shelxl_version_number 2014-3

loop_
_space_group_symop_operation_xyz
'x, y, z'
'-x+1/2, y+1/2, -z+1/2'
'-x, -y, -z'
'x-1/2, -y-1/2, z-1/2'

loop_
_atom_site_label
_atom_site_type_symbol
_atom_site_fract_x
_atom_site_fract_y
_atom_site_fract_z
_atom_site_U_iso_or_equiv
_atom_site_adp_type
_atom_site_occupancy
_atom_site_site_symmetry_order
_atom_site_calc_flag
_atom_site_refinement_flags_posn
_atom_site_refinement_flags_adp
C1 C 0.7474(3) 0.19360(16) 0.6180(2) 0.0164(8) Uani 1 1 d . .
C2 C 0.8643(4) 0.16555(18) 0.6056(3) 0.0237(9) Uani 1 1 d . .
H2 H 0.9013 0.1343 0.6465 0.028 Uiso 1 1 calc R U
C3 C 0.9222(4) 0.18322(19) 0.5363(3) 0.0329(11) Uani 1 1 d . .
H3 H 0.9999 0.1636 0.5285 0.040 Uiso 1 1 calc R U
C4 C 0.8714(4) 0.23024(19) 0.4743(3) 0.0294(10) Uani 1 1 d . .
H4 H 0.9141 0.2410 0.4251 0.035 Uiso 1 1 calc R U
C5 C 0.7620(4) 0.25978(18) 0.4851(3) 0.0230(9) Uani 1 1 d . .
H5 H 0.7290 0.2920 0.4442 0.028 Uiso 1 1 calc R U
C6 C 0.6963(3) 0.24259(16) 0.5578(2) 0.0177(8) Uani 1 1 d . .
C7 C 0.5828(3) 0.26966(17) 0.5724(2) 0.0176(8) Uani 1 1 d . .
H7 H 0.5472 0.3029 0.5342 0.021 Uiso 1 1 calc R U
C8 C 0.5203(3) 0.24870(17) 0.6425(2) 0.0180(8) Uani 1 1 d . .
C13 C 0.5773(3) 0.19788(17) 0.6973(2) 0.0176(8) Uani 1 1 d . .
C12 C 0.5115(4) 0.17162(17) 0.7646(2) 0.0210(8) Uani 1 1 d . .
H12 H 0.5487 0.1385 0.8023 0.025 Uiso 1 1 calc R U
C11 C 0.3957(4) 0.19370(19) 0.7754(3) 0.0262(9) Uani 1 1 d . .
H11 H 0.3505 0.1740 0.8183 0.031 Uiso 1 1 calc R U
C10 C 0.3411(4) 0.2458(2) 0.7233(3) 0.0329(10) Uani 1 1 d . .
H10 H 0.2615 0.2620 0.7333 0.039 Uiso 1 1 calc R U
C9 C 0.4024(4) 0.2725(2) 0.6596(3) 0.0267(9) Uani 1 1 d . .
H9 H 0.3657 0.3078 0.6257 0.032 Uiso 1 1 calc R U
C14 C 0.1510(4) 0.62133(18) 0.3679(3) 0.0216(9) Uani 1 1 d . .
C15 C 0.1640(4) 0.58003(19) 0.4441(3) 0.0325(10) Uani 1 1 d . .
H15 H 0.2356 0.5532 0.4559 0.039 Uiso 1 1 calc R U
C16 C 0.0743(5) 0.5792(2) 0.4991(3) 0.0413(12) Uani 1 1 d . .
H16 H 0.0842 0.5519 0.5498 0.050 Uiso 1 1 calc R U
C17 C -0.0334(5) 0.6180(3) 0.4831(3) 0.0438(13) Uani 1 1 d . .
H17 H -0.0957 0.6163 0.5223 0.053 Uiso 1 1 calc R U
C18 C -0.0481(4) 0.6581(2) 0.4110(3) 0.0399(12) Uani 1 1 d . .
H18 H -0.1210 0.6841 0.4005 0.048 Uiso 1 1 calc R U
C19 C 0.0433(4) 0.6614(2) 0.3516(3) 0.0255(9) Uani 1 1 d . .
C20 C 0.0338(4) 0.70161(19) 0.2786(3) 0.0253(9) Uani 1 1 d . .
H20 H -0.0371 0.7289 0.2665 0.030 Uiso 1 1 calc R U
C21 C 0.1260(3) 0.70273(17) 0.2227(2) 0.0186(8) Uani 1 1 d . .
C26 C 0.2300(3) 0.66041(17) 0.2424(2) 0.0193(8) Uani 1 1 d . .
C25 C 0.3250(4) 0.66068(19) 0.1857(3) 0.0245(9) Uani 1 1 d . .
H25 H 0.3952 0.6329 0.1974 0.029 Uiso 1 1 calc R U
C24 C 0.3152(4) 0.7011(2) 0.1139(3) 0.0307(10) Uani 1 1 d . .
H24 H 0.3790 0.7006 0.0758 0.037 Uiso 1 1 calc R U
C23 C 0.2133(4) 0.74312(19) 0.0951(3) 0.0294(10) Uani 1 1 d . .
H23 H 0.2093 0.7709 0.0450 0.035 Uiso 1 1 calc R U
C22 C 0.1213(4) 0.74442(19) 0.1473(3) 0.0279(10) Uani 1 1 d . .
H22 H 0.0528 0.7732 0.1341 0.034 Uiso 1 1 calc R U
C27 C 0.0067(4) 0.53375(17) 0.1797(3) 0.0233(9) Uani 1 1 d . .
C28 C -0.0378(4) 0.51143(19) 0.2593(3) 0.0287(10) Uani 1 1 d . .
H28 H 0.0138 0.4848 0.2994 0.034 Uiso 1 1 calc R U
C29 C -0.1538(4) 0.5282(2) 0.2779(3) 0.0361(11) Uani 1 1 d . .
H29 H -0.1824 0.5128 0.3307 0.043 Uiso 1 1 calc R U
C30 C -0.2331(4) 0.5684(2) 0.2196(3) 0.0395(12) Uani 1 1 d . .
H30 H -0.3138 0.5796 0.2338 0.047 Uiso 1 1 calc R U
C31 C -0.1934(4) 0.5905(2) 0.1443(3) 0.0367(11) Uani 1 1 d . .
H31 H -0.2467 0.6175 0.1060 0.044 Uiso 1 1 calc R U
C32 C -0.0741(4) 0.57410(18) 0.1215(3) 0.0247(9) Uani 1 1 d . .
C33 C -0.0284(4) 0.59480(18) 0.0438(3) 0.0282(10) Uani 1 1 d . .
H33 H -0.0785 0.6222 0.0039 0.034 Uiso 1 1 calc R U
C34 C 0.0890(4) 0.57613(17) 0.0239(2) 0.0232(9) Uani 1 1 d . .
C39 C 0.1623(4) 0.53612(18) 0.0873(3) 0.0239(9) Uani 1 1 d . .
C38 C 0.2817(4) 0.5170(2) 0.0679(3) 0.0311(10) Uani 1 1 d . .
H38 H 0.3331 0.4910 0.1091 0.037 Uiso 1 1 calc R U
C37 C 0.3243(4) 0.5355(2) -0.0096(3) 0.0397(12) Uani 1 1 d . .
H37 H 0.4041 0.5213 -0.0222 0.048 Uiso 1 1 calc R U
C36 C 0.2514(5) 0.5753(2) -0.0712(3) 0.0371(11) Uani 1 1 d . .
H36 H 0.2823 0.5882 -0.1245 0.045 Uiso 1 1 calc R U
C35 C 0.1378(4) 0.5949(2) -0.0537(3) 0.0321(10) Uani 1 1 d . .
H35 H 0.0894 0.6220 -0.0949 0.039 Uiso 1 1 calc R U
O1 O 0.2634(3) 0.43619(13) 0.27190(19) 0.0240(6) Uani 1 1 d D .
O2 O 0.4374(3) 0.54267(13) 0.33974(19) 0.0275(7) Uani 1 1 d D .
H1O1 H 0.227(4) 0.4650(18) 0.237(3) 0.055(16) Uiso 1 1 d D .
H2O1 H 0.248(4) 0.3992(12) 0.246(2) 0.023(11) Uiso 1 1 d D .
H2O2 H 0.375(4) 0.571(2) 0.339(4) 0.09(2) Uiso 1 1 d D .
H1O2 H 0.488(3) 0.5563(19) 0.3855(19) 0.036(13) Uiso 1 1 d D .
N1 N 0.6887(3) 0.17264(14) 0.68600(19) 0.0163(7) Uani 1 1 d . .
N2 N 0.2408(3) 0.62115(14) 0.3141(2) 0.0230(7) Uani 1 1 d . .
N3 N 0.1213(3) 0.51642(14) 0.1622(2) 0.0225(7) Uani 1 1 d . .
Zn1 Zn 0.41736(4) 0.44721(2) 0.35154(3) 0.02064(12) Uani 1 1 d . .
Br1 Br 0.36149(4) 0.41860(2) 0.49398(3) 0.02705(12) Uani 1 1 d . .
Br2 Br 0.59298(4) 0.39382(2) 0.30834(3) 0.02845(12) Uani 1 1 d . .

loop_
_atom_site_aniso_label
_atom_site_aniso_U_11
_atom_site_aniso_U_22
_atom_site_aniso_U_33
_atom_site_aniso_U_23
_atom_site_aniso_U_13
_atom_site_aniso_U_12
C1 0.020(2) 0.0172(18) 0.012(2) -0.0029(15) 0.0009(15) -0.0022(15)
C2 0.025(2) 0.023(2) 0.024(2) 0.0055(17) 0.0038(18) 0.0045(17)
C3 0.026(2) 0.026(2) 0.047(3) 0.007(2) 0.008(2) 0.0111(18)
C4 0.035(3) 0.029(2) 0.027(2) 0.0064(18) 0.0149(19) 0.0018(19)
C5 0.026(2) 0.020(2) 0.022(2) 0.0056(17) 0.0023(17) 0.0018(17)
C6 0.020(2) 0.0156(18) 0.017(2) -0.0016(15) 0.0008(15) 0.0000(15)
C7 0.022(2) 0.0202(19) 0.0098(19) 0.0007(15) -0.0028(15) -0.0020(16)
C8 0.019(2) 0.0202(19) 0.014(2) -0.0013(15) -0.0003(15) -0.0006(16)
C13 0.021(2) 0.0150(18) 0.016(2) -0.0005(15) 0.0001(16) -0.0062(15)
C12 0.025(2) 0.021(2) 0.017(2) 0.0019(16) 0.0013(16) -0.0026(16)
C11 0.026(2) 0.035(2) 0.019(2) -0.0037(18) 0.0090(17) -0.0051(19)
C10 0.018(2) 0.048(3) 0.033(3) 0.002(2) 0.0046(19) 0.0035(19)
C9 0.022(2) 0.033(2) 0.026(2) 0.0023(18) 0.0038(18) 0.0065(18)
C14 0.023(2) 0.022(2) 0.019(2) -0.0012(16) -0.0002(17) -0.0080(16)
C15 0.046(3) 0.025(2) 0.025(2) 0.0030(18) -0.007(2) -0.005(2)
C16 0.056(3) 0.044(3) 0.022(3) 0.008(2) -0.002(2) -0.024(3)
C17 0.039(3) 0.073(4) 0.020(3) 0.003(2) 0.005(2) -0.027(3)
C18 0.020(2) 0.070(3) 0.029(3) -0.005(2) 0.0025(19) -0.008(2)
C19 0.022(2) 0.038(2) 0.016(2) -0.0026(18) 0.0002(17) -0.0085(18)
C20 0.021(2) 0.034(2) 0.020(2) 0.0020(18) -0.0016(17) 0.0015(17)
C21 0.018(2) 0.0171(18) 0.020(2) -0.0027(15) 0.0013(16) -0.0039(15)
C26 0.020(2) 0.0197(19) 0.017(2) -0.0074(16) -0.0004(16) -0.0062(16)
C25 0.020(2) 0.032(2) 0.023(2) -0.0082(18) 0.0071(17) -0.0017(17)
C24 0.029(2) 0.040(3) 0.025(3) -0.011(2) 0.0116(19) -0.010(2)
C23 0.039(3) 0.030(2) 0.021(2) 0.0010(18) 0.0065(19) -0.0093(19)
C22 0.030(2) 0.026(2) 0.027(2) -0.0030(18) -0.0014(19) 0.0044(18)
C27 0.024(2) 0.0159(19) 0.027(2) -0.0024(17) -0.0095(18) -0.0048(16)
C28 0.027(2) 0.024(2) 0.032(3) 0.0033(18) -0.0077(19) -0.0016(18)
C29 0.037(3) 0.033(2) 0.038(3) 0.002(2) 0.001(2) -0.009(2)
C30 0.027(3) 0.043(3) 0.048(3) 0.007(2) -0.001(2) -0.003(2)
C31 0.029(3) 0.035(3) 0.043(3) 0.001(2) -0.008(2) 0.006(2)
C32 0.027(2) 0.0179(19) 0.027(2) 0.0018(17) -0.0063(18) -0.0004(17)
C33 0.029(2) 0.019(2) 0.033(3) 0.0049(18) -0.0121(19) 0.0012(17)
C34 0.032(2) 0.0164(19) 0.019(2) -0.0028(16) -0.0067(17) 0.0004(17)
C39 0.029(2) 0.019(2) 0.021(2) -0.0016(17) -0.0062(17) -0.0029(17)
C38 0.031(3) 0.033(2) 0.027(3) 0.0010(19) -0.0033(19) 0.0086(19)
C37 0.035(3) 0.044(3) 0.039(3) -0.003(2) 0.000(2) 0.005(2)
C36 0.048(3) 0.044(3) 0.019(2) -0.003(2) 0.003(2) -0.003(2)
C35 0.042(3) 0.028(2) 0.024(2) 0.0038(18) -0.006(2) -0.0017(19)
O1 0.0280(16) 0.0163(15) 0.0249(17) -0.0040(13) -0.0087(12) 0.0019(12)
O2 0.0288(17) 0.0207(15) 0.0300(18) -0.0014(13) -0.0088(14) 0.0034(13)
N1 0.0214(17) 0.0164(15) 0.0112(17) 0.0000(12) 0.0024(13) -0.0016(13)
N2 0.0257(19) 0.0178(17) 0.0236(19) 0.0008(14) -0.0049(15) -0.0023(13)
N3 0.0247(19) 0.0157(16) 0.025(2) 0.0008(14) -0.0065(14) 0.0007(13)
Zn1 0.0209(2) 0.0198(2) 0.0197(3) 0.00001(18) -0.00408(18) 0.00246(18)
Br1 0.0274(2) 0.0308(2) 0.0215(2) 0.00423(17) -0.00308(17) -0.00275(17)
Br2 0.0219(2) 0.0284(2) 0.0351(3) 0.00135(18) 0.00316(17) 0.00412(17)

loop_
_atom_type_symbol
_atom_type_description
_atom_type_scat_dispersion_real
_atom_type_scat_dispersion_imag
_atom_type_scat_source
C C 0.0033 0.0016 'International Tables Vol C Tables 4.2.6.8 and 6.1.1.4'
H H 0.0000 0.0000 'International Tables Vol C Tables 4.2.6.8 and 6.1.1.4'
N N 0.0061 0.0033 'International Tables Vol C Tables 4.2.6.8 and 6.1.1.4'
O O 0.0106 0.0060 'International Tables Vol C Tables 4.2.6.8 and 6.1.1.4'
Zn Zn 0.2839 1.4301 'International Tables Vol C Tables 4.2.6.8 and 6.1.1.4'
Br Br -0.2901 2.4595 'International Tables Vol C Tables 4.2.6.8 and 6.1.1.4'

loop_
_geom_angle_atom_site_label_1
_geom_angle_atom_site_label_2
_geom_angle_atom_site_label_3
_geom_angle
N1 C1 C2 118.5(3)
N1 C1 C6 122.6(3)
C2 C1 C6 119.0(3)
C3 C2 C1 119.9(4)
C3 C2 H2 120.1
C1 C2 H2 120.1
C2 C3 C4 122.1(4)
C2 C3 H3 118.9
C4 C3 H3 118.9
C5 C4 C3 120.0(4)
C5 C4 H4 120.0
C3 C4 H4 120.0
C4 C5 C6 120.2(4)
C4 C5 H5 119.9
C6 C5 H5 119.9
C7 C6 C5 123.6(3)
C7 C6 C1 117.6(3)
C5 C6 C1 118.8(3)
C6 C7 C8 120.9(3)
C6 C7 H7 119.6
C8 C7 H7 119.6
C7 C8 C9 124.0(3)
C7 C8 C13 117.3(3)
C9 C8 C13 118.7(3)
N1 C13 C12 118.5(3)
N1 C13 C8 122.7(3)
C12 C13 C8 118.8(3)
C11 C12 C13 120.3(4)
C11 C12 H12 119.9
C13 C12 H12 119.9
C12 C11 C10 120.9(4)
C12 C11 H11 119.6
C10 C11 H11 119.6
C9 C10 C11 120.1(4)
C9 C10 H10 119.9
C11 C10 H10 119.9
C10 C9 C8 121.1(4)
C10 C9 H9 119.5
C8 C9 H9 119.5
N2 C14 C19 122.0(3)
N2 C14 C15 118.9(4)
C19 C14 C15 119.1(4)
C16 C15 C14 120.0(4)
C16 C15 H15 120.0
C14 C15 H15 120.0
C15 C16 C17 121.5(4)
C15 C16 H16 119.3
C17 C16 H16 119.3
C18 C17 C16 119.8(4)
C18 C17 H17 120.1
C16 C17 H17 120.1
C17 C18 C19 121.1(4)
C17 C18 H18 119.4
C19 C18 H18 119.4
C20 C19 C18 123.5(4)
C20 C19 C14 118.0(4)
C18 C19 C14 118.5(4)
C19 C20 C21 121.0(4)
C19 C20 H20 119.5
C21 C20 H20 119.5
C20 C21 C26 117.7(3)
C20 C21 C22 122.9(4)
C26 C21 C22 119.3(3)
N2 C26 C25 119.6(4)
N2 C26 C21 121.8(3)
C25 C26 C21 118.6(4)
C24 C25 C26 119.8(4)
C24 C25 H25 120.1
C26 C25 H25 120.1
C25 C24 C23 121.6(4)
C25 C24 H24 119.2
C23 C24 H24 119.2
C22 C23 C24 120.6(4)
C22 C23 H23 119.7
C24 C23 H23 119.7
C23 C22 C21 120.2(4)
C23 C22 H22 119.9
C21 C22 H22 119.9
N3 C27 C28 119.4(3)
N3 C27 C32 122.6(4)
C28 C27 C32 118.0(4)
C29 C28 C27 120.2(4)
C29 C28 H28 119.9
C27 C28 H28 119.9
C28 C29 C30 121.3(4)
C28 C29 H29 119.3
C30 C29 H29 119.3
C31 C30 C29 119.8(4)
C31 C30 H30 120.1
C29 C30 H30 120.1
C30 C31 C32 121.2(4)
C30 C31 H31 119.4
C32 C31 H31 119.4
C33 C32 C31 123.9(4)
C33 C32 C27 116.7(4)
C31 C32 C27 119.4(4)
C34 C33 C32 121.4(4)
C34 C33 H33 119.3
C32 C33 H33 119.3
C33 C34 C35 123.3(4)
C33 C34 C39 117.2(4)
C35 C34 C39 119.5(4)
N3 C39 C38 119.7(4)
N3 C39 C34 122.5(4)
C38 C39 C34 117.8(4)
C37 C38 C39 120.6(4)
C37 C38 H38 119.7
C39 C38 H38 119.7
C38 C37 C36 121.1(4)
C38 C37 H37 119.5
C36 C37 H37 119.5
C35 C36 C37 119.4(4)
C35 C36 H36 120.3
C37 C36 H36 120.3
C36 C35 C34 121.7(4)
C36 C35 H35 119.2
C34 C35 H35 119.2
Zn1 O1 H1O1 127(3)
Zn1 O1 H2O1 119(3)
H1O1 O1 H2O1 106(4)
Zn1 O2 H2O2 124(4)
Zn1 O2 H1O2 108(3)
H2O2 O2 H1O2 101(5)
C13 N1 C1 119.0(3)
C14 N2 C26 119.4(3)
C39 N3 C27 119.6(3)
O1 Zn1 O2 98.78(11)
O1 Zn1 Br2 115.29(9)
O2 Zn1 Br2 109.75(9)
O1 Zn1 Br1 104.33(9)
O2 Zn1 Br1 111.55(9)
Br2 Zn1 Br1 115.81(2)

loop_
_geom_bond_atom_site_label_1
_geom_bond_atom_site_label_2
_geom_bond_distance
C1 N1 1.346(4)
C1 C2 1.420(5)
C1 C6 1.429(5)
C2 C3 1.337(5)
C2 H2 0.9500
C3 C4 1.417(5)
C3 H3 0.9500
C4 C5 1.356(5)
C4 H4 0.9500
C5 C6 1.426(5)
C5 H5 0.9500
C6 C7 1.386(5)
C7 C8 1.395(5)
C7 H7 0.9500
C8 C9 1.416(5)
C8 C13 1.432(5)
C13 N1 1.339(5)
C13 C12 1.420(5)
C12 C11 1.358(5)
C12 H12 0.9500
C11 C10 1.420(6)
C11 H11 0.9500
C10 C9 1.353(6)
C10 H10 0.9500
C9 H9 0.9500
C14 N2 1.339(5)
C14 C19 1.423(5)
C14 C15 1.431(5)
C15 C16 1.353(6)
C15 H15 0.9500
C16 C17 1.407(7)
C16 H16 0.9500
C17 C18 1.367(6)
C17 H17 0.9500
C18 C19 1.415(5)
C18 H18 0.9500
C19 C20 1.380(5)
C20 C21 1.382(5)
C20 H20 0.9500
C21 C26 1.425(5)
C21 C22 1.428(5)
C26 N2 1.352(5)
C26 C25 1.415(5)
C25 C24 1.368(6)
C25 H25 0.9500
C24 C23 1.403(6)
C24 H24 0.9500
C23 C22 1.343(6)
C23 H23 0.9500
C22 H22 0.9500
C27 N3 1.343(5)
C27 C28 1.431(6)
C27 C32 1.433(5)
C28 C29 1.359(6)
C28 H28 0.9500
C29 C30 1.423(6)
C29 H29 0.9500
C30 C31 1.348(6)
C30 H30 0.9500
C31 C32 1.413(6)
C31 H31 0.9500
C32 C33 1.398(6)
C33 C34 1.390(6)
C33 H33 0.9500
C34 C35 1.402(6)
C34 C39 1.434(5)
C39 N3 1.334(5)
C39 C38 1.411(6)
C38 C37 1.369(6)
C38 H38 0.9500
C37 C36 1.413(6)
C37 H37 0.9500
C36 C35 1.346(6)
C36 H36 0.9500
C35 H35 0.9500
O1 Zn1 1.950(3)
O1 H1O1 0.859(19)
O1 H2O1 0.864(18)
O2 Zn1 1.989(3)
O2 H2O2 0.884(12)
O2 H1O2 0.878(14)
Zn1 Br2 2.3505(7)
Zn1 Br1 2.3901(7)

loop_
_geom_hbond_atom_site_label_D
_geom_hbond_atom_site_label_H
_geom_hbond_atom_site_label_A
_geom_hbond_distance_DH
_geom_hbond_distance_HA
_geom_hbond_distance_DA
_geom_hbond_angle_DHA
_geom_hbond_site_symmetry_A
C2 H2 Br2 0.95 3.08 3.913(4) 147.4 4_666
C15 H15 Br1 0.95 3.11 3.975(4) 151.8 .
O1 H2O1 N1 0.864(18) 1.82(2) 2.672(4) 170(4) 4_565
O1 H1O1 N3 0.859(19) 1.85(2) 2.696(4) 168(5) .
O2 H2O2 N2 0.884(12) 1.789(18) 2.659(4) 168(6) .
O2 H1O2 Br1 0.878(14) 2.360(15) 3.234(3) 173(4) 3_666

loop_
_geom_torsion_atom_site_label_1
_geom_torsion_atom_site_label_2
_geom_torsion_atom_site_label_3
_geom_torsion_atom_site_label_4
_geom_torsion
N1 C1 C2 C3 177.0(4)
C6 C1 C2 C3 -2.7(6)
C1 C2 C3 C4 0.8(7)
C2 C3 C4 C5 1.3(7)
C3 C4 C5 C6 -1.4(6)
C4 C5 C6 C7 -178.7(4)
C4 C5 C6 C1 -0.5(6)
N1 C1 C6 C7 1.2(5)
C2 C1 C6 C7 -179.1(3)
N1 C1 C6 C5 -177.1(3)
C2 C1 C6 C5 2.6(5)
C5 C6 C7 C8 177.1(3)
C1 C6 C7 C8 -1.2(5)
C6 C7 C8 C9 -177.8(4)
C6 C7 C8 C13 -0.8(5)
C7 C8 C13 N1 3.0(5)
C9 C8 C13 N1 -179.8(3)
C7 C8 C13 C12 -174.9(3)
C9 C8 C13 C12 2.3(5)
N1 C13 C12 C11 -176.8(3)
C8 C13 C12 C11 1.2(5)
C13 C12 C11 C10 -3.7(6)
C12 C11 C10 C9 2.7(6)
C11 C10 C9 C8 1.0(6)
C7 C8 C9 C10 173.5(4)
C13 C8 C9 C10 -3.4(6)
N2 C14 C15 C16 -179.8(4)
C19 C14 C15 C16 0.4(6)
C14 C15 C16 C17 0.5(7)
C15 C16 C17 C18 -0.7(7)
C16 C17 C18 C19 0.0(7)
C17 C18 C19 C20 -179.1(4)
C17 C18 C19 C14 0.9(6)
N2 C14 C19 C20 -0.9(6)
C15 C14 C19 C20 179.0(4)
N2 C14 C19 C18 179.1(4)
C15 C14 C19 C18 -1.1(6)
C18 C19 C20 C21 -179.8(4)
C14 C19 C20 C21 0.2(6)
C19 C20 C21 C26 0.8(6)
C19 C20 C21 C22 -178.7(4)
C20 C21 C26 N2 -1.3(5)
C22 C21 C26 N2 178.3(3)
C20 C21 C26 C25 179.7(3)
C22 C21 C26 C25 -0.7(5)
N2 C26 C25 C24 -179.0(3)
C21 C26 C25 C24 0.0(5)
C26 C25 C24 C23 0.6(6)
C25 C24 C23 C22 -0.6(6)
C24 C23 C22 C21 -0.2(6)
C20 C21 C22 C23 -179.7(4)
C26 C21 C22 C23 0.8(6)
N3 C27 C28 C29 -179.7(4)
C32 C27 C28 C29 0.4(6)
C27 C28 C29 C30 -0.5(6)
C28 C29 C30 C31 0.1(7)
C29 C30 C31 C32 0.4(7)
C30 C31 C32 C33 179.2(4)
C30 C31 C32 C27 -0.5(6)
N3 C27 C32 C33 0.5(5)
C28 C27 C32 C33 -179.6(3)
N3 C27 C32 C31 -179.8(4)
C28 C27 C32 C31 0.1(5)
C31 C32 C33 C34 -178.7(4)
C27 C32 C33 C34 1.0(6)
C32 C33 C34 C35 179.0(4)
C32 C33 C34 C39 -1.5(5)
C33 C34 C39 N3 0.7(5)
C35 C34 C39 N3 -179.8(4)
C33 C34 C39 C38 -179.8(4)
C35 C34 C39 C38 -0.3(5)
N3 C39 C38 C37 178.5(4)
C34 C39 C38 C37 -1.0(6)
C39 C38 C37 C36 1.5(7)
C38 C37 C36 C35 -0.6(7)
C37 C36 C35 C34 -0.7(6)
C33 C34 C35 C36 -179.4(4)
C39 C34 C35 C36 1.2(6)
C12 C13 N1 C1 174.8(3)
C8 C13 N1 C1 -3.1(5)
C2 C1 N1 C13 -178.8(3)
C6 C1 N1 C13 0.9(5)
C19 C14 N2 C26 0.4(5)
C15 C14 N2 C26 -179.4(3)
C25 C26 N2 C14 179.6(3)
C21 C26 N2 C14 0.7(5)
C38 C39 N3 C27 -178.8(3)
C34 C39 N3 C27 0.7(5)
C28 C27 N3 C39 178.8(3)
C32 C27 N3 C39 -1.3(5)
